data_7060135
loop_
_publ_author_name
'de Moura, Thales Reggiani'
'Zanetti, Renan Diego'
'Silva, Debora Eduarda Soares'
'de Farias, Renan Lira'
'Mauro, Antonio Eduardo'
'Pereira, Jos\'e Clayston Melo'
'de Souza, Aline Aparecida'
'da Silva Siqueira, F\'abio'
'de Souza J\'udice, Wagner Alves'
'Lima, Mauro Almeida'
'Rocha, Fillipe Vieira'
'Deflon, Victor Marcelo'
'Vieira de Godoy Netto, Adelino'

_publ_section_title
;
 Palladium(ii) complexes bearing 1-iminothiolate-3,5-dimethylpyrazoles:
 synthesis, cytotoxicity, DNA binding and enzymatic inhibition studies
;
_journal_issue 45
_journal_name_full 'New Journal of Chemistry'
_journal_page_first 19891
_journal_page_last 19901
_journal_paper_doi 10.1039/D0NJ02825H
_journal_volume 44
_journal_year 2020
_chemical_formula_sum 'C26 H27 Cl N3 P Pd S'
_chemical_formula_weight 586.38
_space_group_crystal_system orthorhombic
_space_group_IT_number 61
_space_group_name_Hall '-P 2ac 2ab'
_space_group_name_H-M_alt 'P b c a'
_atom_sites_solution_hydrogens geom
_audit_creation_method SHELXL-2014/7
_audit_update_record
;
2020-05-29 deposited with the CCDC.	2020-10-19 downloaded from the CCDC.
;
_cell_angle_alpha 90
_cell_angle_beta 90
_cell_angle_gamma 90
_cell_formula_units_Z 8
_cell_length_a 9.1066(3)
_cell_length_b 14.6728(5)
_cell_length_c 38.6322(14)
_cell_measurement_reflns_used 9365
_cell_measurement_temperature 296(2)
_cell_measurement_theta_max 26.36
_cell_measurement_theta_min 2.47
_cell_volume 5162.0(3)
_computing_cell_refinement 'Bruker SAINT'
_computing_data_collection 'Bruker APEX2'
_computing_data_reduction 'Bruker SAINT'
_computing_structure_refinement 'SHELXL-2014/7 (Sheldrick, 2014)'
_computing_structure_solution 'SHELXS-97 (Sheldrick 2008)'
_diffrn_ambient_temperature 296(2)
_diffrn_measured_fraction_theta_full 1.000
_diffrn_measured_fraction_theta_max 0.998
_diffrn_measurement_device_type 'Bruker APEX-II CCD'
_diffrn_measurement_method '\f and \w scans'
_diffrn_radiation_type MoK\a
_diffrn_radiation_wavelength 0.71073
_diffrn_reflns_av_R_equivalents 0.0287
_diffrn_reflns_av_unetI/netI 0.0108
_diffrn_reflns_Laue_measured_fraction_full 1.000
_diffrn_reflns_Laue_measured_fraction_max 0.998
_diffrn_reflns_limit_h_max 11
_diffrn_reflns_limit_h_min -11
_diffrn_reflns_limit_k_max 18
_diffrn_reflns_limit_k_min -18
_diffrn_reflns_limit_l_max 48
_diffrn_reflns_limit_l_min -48
_diffrn_reflns_number 77198
_diffrn_reflns_point_group_measured_fraction_full 1.000
_diffrn_reflns_point_group_measured_fraction_max 0.998
_diffrn_reflns_theta_full 25.242
_diffrn_reflns_theta_max 26.395
_diffrn_reflns_theta_min 2.109
_exptl_absorpt_coefficient_mu 0.985
_exptl_absorpt_correction_T_max 0.7454
_exptl_absorpt_correction_T_min 0.5288
_exptl_absorpt_correction_type multi-scan
_exptl_absorpt_process_details SADABS
_exptl_crystal_colour orange
_exptl_crystal_density_diffrn 1.509
_exptl_crystal_description prism
_exptl_crystal_F_000 2384
_exptl_crystal_size_max 0.880
_exptl_crystal_size_mid 0.380
_exptl_crystal_size_min 0.200
_refine_diff_density_max 0.535
_refine_diff_density_min -1.789
_refine_diff_density_rms 0.126
_refine_ls_extinction_method none
_refine_ls_goodness_of_fit_ref 1.375
_refine_ls_hydrogen_treatment constr
_refine_ls_matrix_type full
_refine_ls_number_parameters 301
_refine_ls_number_reflns 5292
_refine_ls_number_restraints 0
_refine_ls_restrained_S_all 1.375
_refine_ls_R_factor_all 0.0442
_refine_ls_R_factor_gt 0.0424
_refine_ls_shift/su_max 0.001
_refine_ls_shift/su_mean 0.000
_refine_ls_structure_factor_coef Fsqd
_refine_ls_weighting_details 'w=1/[\s^2^(Fo^2^)+(0.0264P)^2^+13.5021P] where P=(Fo^2^+2Fc^2^)/3'
_refine_ls_weighting_scheme calc
_refine_ls_wR_factor_gt 0.1079
_refine_ls_wR_factor_ref 0.1090
_reflns_Friedel_coverage 0.000
_reflns_number_gt 5032
_reflns_number_total 5292
_reflns_threshold_expression 'I > 2\s(I)'
_cod_data_source_file d0nj02825h2.cif
_cod_data_source_block shelx
_cod_database_code 7060135
_shelx_shelxl_version_number 2014/7
_shelx_space_group_comment
;
The symmetry employed for this shelxl refinement is uniquely defined
by the following loop, which should always be used as a source of
symmetry information in preference to the above space-group names.
They are only intended as comments.
;
_shelx_estimated_absorpt_t_min 0.478
_shelx_estimated_absorpt_t_max 0.827

loop_
_space_group_symop_operation_xyz
'x, y, z'
'x+1/2, -y+1/2, -z'
'-x, y+1/2, -z+1/2'
'-x+1/2, -y, z+1/2'
'-x, -y, -z'
'-x-1/2, y-1/2, z'
'x, -y-1/2, z-1/2'
'x-1/2, y, -z-1/2'

loop_
_atom_site_label
_atom_site_type_symbol
_atom_site_fract_x
_atom_site_fract_y
_atom_site_fract_z
_atom_site_U_iso_or_equiv
_atom_site_adp_type
_atom_site_occupancy
_atom_site_site_symmetry_order
_atom_site_calc_flag
_atom_site_refinement_flags_posn
_atom_site_refinement_flags_adp
_atom_site_refinement_flags_occupancy
_atom_site_disorder_assembly
_atom_site_disorder_group
C1 C -0.1368(7) 0.0008(3) 0.15729(13) 0.0573(13) Uani 1 1 d . . . . .
H1A H -0.0372 0.0046 0.1653 0.086 Uiso 1 1 calc R U . . .
H1B H -0.1692 -0.0614 0.1582 0.086 Uiso 1 1 calc R U . . .
H1C H -0.1986 0.0376 0.1718 0.086 Uiso 1 1 calc R U . . .
C2 C -0.1453(5) 0.0340(3) 0.12117(12) 0.0395(9) Uani 1 1 d . . . . .
C3 C -0.2132(5) -0.0102(3) 0.09332(13) 0.0461(11) Uani 1 1 d . . . . .
H3 H -0.2620 -0.0658 0.0942 0.055 Uiso 1 1 calc R U . . .
C4 C -0.1950(5) 0.0424(3) 0.06473(13) 0.0453(11) Uani 1 1 d . . . . .
C5 C -0.2474(8) 0.0251(4) 0.02846(15) 0.0696(16) Uani 1 1 d . . . . .
H5A H -0.1650 0.0104 0.0140 0.104 Uiso 1 1 calc R U . . .
H5B H -0.2952 0.0786 0.0197 0.104 Uiso 1 1 calc R U . . .
H5C H -0.3154 -0.0249 0.0285 0.104 Uiso 1 1 calc R U . . .
C6 C -0.0548(5) 0.1893(3) 0.05485(11) 0.0410(10) Uani 1 1 d . . . . .
C7 C 0.0094(10) 0.2527(4) 0.00130(16) 0.086(2) Uani 1 1 d . . . . .
H7A H -0.0535 0.3060 0.0018 0.103 Uiso 1 1 calc R U . . .
H7B H 0.1032 0.2696 0.0113 0.103 Uiso 1 1 calc R U . . .
C8 C 0.0318(11) 0.2251(5) -0.03417(18) 0.105(3) Uani 1 1 d . . . . .
H8A H 0.0967 0.1736 -0.0348 0.157 Uiso 1 1 calc R U . . .
H8B H 0.0742 0.2746 -0.0470 0.157 Uiso 1 1 calc R U . . .
H8C H -0.0608 0.2087 -0.0443 0.157 Uiso 1 1 calc R U . . .
C9 C 0.1998(4) 0.4268(2) 0.11633(10) 0.0292(8) Uani 1 1 d . . . . .
C10 C 0.0893(5) 0.4905(3) 0.11077(12) 0.0443(10) Uani 1 1 d . . . . .
H10 H 0.0078 0.4918 0.1253 0.053 Uiso 1 1 calc R U . . .
C11 C 0.0999(6) 0.5518(3) 0.08373(13) 0.0520(12) Uani 1 1 d . . . . .
H11 H 0.0252 0.5939 0.0801 0.062 Uiso 1 1 calc R U . . .
C12 C 0.2209(6) 0.5512(3) 0.06208(12) 0.0526(13) Uani 1 1 d . . . . .
H12 H 0.2284 0.5930 0.0441 0.063 Uiso 1 1 calc R U . . .
C13 C 0.3294(6) 0.4882(4) 0.06747(13) 0.0533(12) Uani 1 1 d . . . . .
H13 H 0.4104 0.4870 0.0528 0.064 Uiso 1 1 calc R U . . .
C14 C 0.3202(5) 0.4262(3) 0.09447(11) 0.0425(10) Uani 1 1 d . . . . .
H14 H 0.3952 0.3841 0.0979 0.051 Uiso 1 1 calc R U . . .
C15 C 0.0926(4) 0.4101(3) 0.18439(9) 0.0285(8) Uani 1 1 d . . . . .
C16 C -0.0431(5) 0.3891(3) 0.19918(11) 0.0363(9) Uani 1 1 d . . . . .
H16 H -0.0925 0.3364 0.1926 0.044 Uiso 1 1 calc R U . . .
C17 C -0.1041(6) 0.4465(3) 0.22366(11) 0.0477(11) Uani 1 1 d . . . . .
H17 H -0.1951 0.4327 0.2333 0.057 Uiso 1 1 calc R U . . .
C18 C -0.0311(6) 0.5238(4) 0.23386(12) 0.0516(13) Uani 1 1 d . . . . .
H18 H -0.0722 0.5617 0.2506 0.062 Uiso 1 1 calc R U . . .
C19 C 0.1034(6) 0.5455(3) 0.21942(12) 0.0496(12) Uani 1 1 d . . . . .
H19 H 0.1532 0.5976 0.2265 0.059 Uiso 1 1 calc R U . . .
C20 C 0.1633(5) 0.4896(3) 0.19435(11) 0.0403(10) Uani 1 1 d . . . . .
H20 H 0.2520 0.5055 0.1840 0.048 Uiso 1 1 calc R U . . .
C21 C 0.3476(4) 0.2999(3) 0.16375(11) 0.0337(8) Uani 1 1 d . . . . .
C22 C 0.4015(5) 0.3159(3) 0.19646(12) 0.0449(10) Uani 1 1 d . . . . .
H22 H 0.3467 0.3498 0.2122 0.054 Uiso 1 1 calc R U . . .
C23 C 0.5387(6) 0.2815(4) 0.20607(17) 0.0619(15) Uani 1 1 d . . . . .
H23 H 0.5753 0.2931 0.2281 0.074 Uiso 1 1 calc R U . . .
C24 C 0.6193(5) 0.2308(3) 0.18332(18) 0.0613(15) Uani 1 1 d . . . . .
H24 H 0.7106 0.2083 0.1899 0.074 Uiso 1 1 calc R U . . .
C25 C 0.5664(6) 0.2130(4) 0.15093(19) 0.0676(16) Uani 1 1 d . . . . .
H25 H 0.6220 0.1791 0.1354 0.081 Uiso 1 1 calc R U . . .
C26 C 0.4275(6) 0.2462(4) 0.14117(15) 0.0541(13) Uani 1 1 d . . . . .
H26 H 0.3894 0.2320 0.1195 0.065 Uiso 1 1 calc R U . . .
N1 N -0.0876(4) 0.1126(2) 0.11016(9) 0.0339(7) Uani 1 1 d . . . . .
N2 N -0.1170(4) 0.1174(2) 0.07514(9) 0.0382(8) Uani 1 1 d . . . . .
N3 N -0.0577(6) 0.1801(3) 0.02249(10) 0.0624(13) Uani 1 1 d . . . . .
P1 P 0.16836(11) 0.34119(6) 0.14991(2) 0.0277(2) Uani 1 1 d . . . . .
S1 S 0.01814(16) 0.28057(7) 0.07796(3) 0.0473(3) Uani 1 1 d . . . . .
Cl1 Cl 0.05627(14) 0.17073(8) 0.18882(3) 0.0478(3) Uani 1 1 d . . . . .
Pd1 Pd 0.03184(3) 0.22265(2) 0.13191(2) 0.02847(10) Uani 1 1 d . . . . .

loop_
_atom_site_aniso_label
_atom_site_aniso_U_11
_atom_site_aniso_U_22
_atom_site_aniso_U_33
_atom_site_aniso_U_23
_atom_site_aniso_U_13
_atom_site_aniso_U_12
C1 0.071(4) 0.043(3) 0.058(3) 0.013(2) 0.011(3) -0.013(3)
C2 0.037(2) 0.0284(19) 0.053(3) -0.0001(18) 0.010(2) -0.0036(17)
C3 0.040(2) 0.033(2) 0.065(3) -0.004(2) 0.006(2) -0.0094(19)
C4 0.044(2) 0.037(2) 0.055(3) -0.009(2) -0.009(2) -0.0064(19)
C5 0.084(4) 0.057(3) 0.068(4) -0.016(3) -0.023(3) -0.018(3)
C6 0.058(3) 0.0273(19) 0.038(2) 0.0011(17) -0.010(2) -0.0037(19)
C7 0.169(7) 0.045(3) 0.044(3) 0.009(2) -0.009(4) -0.027(4)
C8 0.183(9) 0.066(4) 0.065(4) -0.001(3) 0.022(5) -0.022(5)
C9 0.0311(19) 0.0252(17) 0.0312(18) -0.0027(14) -0.0018(15) -0.0043(15)
C10 0.045(3) 0.040(2) 0.048(3) 0.0058(19) 0.006(2) 0.007(2)
C11 0.062(3) 0.039(2) 0.056(3) 0.009(2) -0.005(3) 0.005(2)
C12 0.070(3) 0.046(3) 0.042(2) 0.011(2) -0.003(2) -0.016(3)
C13 0.045(3) 0.070(3) 0.045(3) 0.004(2) 0.008(2) -0.014(3)
C14 0.037(2) 0.048(3) 0.042(2) 0.0018(19) 0.0042(19) 0.000(2)
C15 0.0276(18) 0.0283(18) 0.0297(18) -0.0018(15) -0.0007(15) 0.0004(15)
C16 0.037(2) 0.038(2) 0.034(2) -0.0004(17) 0.0043(17) 0.0011(18)
C17 0.052(3) 0.055(3) 0.037(2) 0.001(2) 0.012(2) 0.011(2)
C18 0.061(3) 0.059(3) 0.034(2) -0.013(2) -0.001(2) 0.022(3)
C19 0.055(3) 0.043(2) 0.050(3) -0.019(2) -0.013(2) 0.008(2)
C20 0.037(2) 0.039(2) 0.045(2) -0.0084(18) -0.0014(19) 0.0029(18)
C21 0.0278(19) 0.0284(19) 0.045(2) 0.0004(16) -0.0004(17) 0.0020(15)
C22 0.039(2) 0.045(2) 0.051(3) -0.002(2) -0.008(2) 0.004(2)
C23 0.053(3) 0.053(3) 0.079(4) 0.002(3) -0.028(3) -0.001(3)
C24 0.032(2) 0.043(3) 0.108(5) 0.005(3) -0.015(3) 0.002(2)
C25 0.046(3) 0.057(3) 0.100(5) -0.007(3) 0.012(3) 0.018(3)
C26 0.044(3) 0.054(3) 0.064(3) -0.011(2) -0.001(2) 0.015(2)
N1 0.0368(18) 0.0272(16) 0.0377(18) 0.0012(14) 0.0009(15) -0.0010(14)
N2 0.048(2) 0.0280(17) 0.0386(18) -0.0011(14) -0.0061(16) -0.0038(15)
N3 0.111(4) 0.041(2) 0.035(2) 0.0011(17) -0.010(2) -0.015(2)
P1 0.0276(5) 0.0261(5) 0.0294(5) -0.0029(4) 0.0004(4) 0.0010(4)
S1 0.0776(8) 0.0311(5) 0.0334(5) 0.0031(4) -0.0077(5) -0.0161(5)
Cl1 0.0638(7) 0.0411(6) 0.0386(6) 0.0123(4) -0.0036(5) 0.0010(5)
Pd1 0.03202(17) 0.02331(15) 0.03009(16) 0.00079(11) 0.00036(11) -0.00059(11)

loop_
_atom_type_symbol
_atom_type_description
_atom_type_scat_dispersion_real
_atom_type_scat_dispersion_imag
_atom_type_scat_source
C C 0.0033 0.0016 'International Tables Vol C Tables 4.2.6.8 and 6.1.1.4'
H H 0.0000 0.0000 'International Tables Vol C Tables 4.2.6.8 and 6.1.1.4'
N N 0.0061 0.0033 'International Tables Vol C Tables 4.2.6.8 and 6.1.1.4'
P P 0.1023 0.0942 'International Tables Vol C Tables 4.2.6.8 and 6.1.1.4'
S S 0.1246 0.1234 'International Tables Vol C Tables 4.2.6.8 and 6.1.1.4'
Cl Cl 0.1484 0.1585 'International Tables Vol C Tables 4.2.6.8 and 6.1.1.4'
Pd Pd -0.9988 1.0072 'International Tables Vol C Tables 4.2.6.8 and 6.1.1.4'

loop_
_geom_angle_atom_site_label_1
_geom_angle_atom_site_label_2
_geom_angle_atom_site_label_3
_geom_angle
_geom_angle_site_symmetry_1
_geom_angle_site_symmetry_3
_geom_angle_publ_flag
C2 C1 H1A 109.5 . . ?
C2 C1 H1B 109.5 . . ?
H1A C1 H1B 109.5 . . ?
C2 C1 H1C 109.5 . . ?
H1A C1 H1C 109.5 . . ?
H1B C1 H1C 109.5 . . ?
N1 C2 C3 109.2(4) . . ?
N1 C2 C1 124.3(4) . . ?
C3 C2 C1 126.5(4) . . ?
C4 C3 C2 107.9(4) . . ?
C4 C3 H3 126.0 . . ?
C2 C3 H3 126.0 . . ?
C3 C4 N2 106.3(4) . . ?
C3 C4 C5 128.6(4) . . ?
N2 C4 C5 125.1(4) . . ?
C4 C5 H5A 109.5 . . ?
C4 C5 H5B 109.5 . . ?
H5A C5 H5B 109.5 . . ?
C4 C5 H5C 109.5 . . ?
H5A C5 H5C 109.5 . . ?
H5B C5 H5C 109.5 . . ?
N3 C6 N2 117.2(4) . . ?
N3 C6 S1 126.9(4) . . ?
N2 C6 S1 115.9(3) . . ?
C8 C7 N3 112.5(5) . . ?
C8 C7 H7A 109.1 . . ?
N3 C7 H7A 109.1 . . ?
C8 C7 H7B 109.1 . . ?
N3 C7 H7B 109.1 . . ?
H7A C7 H7B 107.8 . . ?
C7 C8 H8A 109.5 . . ?
C7 C8 H8B 109.5 . . ?
H8A C8 H8B 109.5 . . ?
C7 C8 H8C 109.5 . . ?
H8A C8 H8C 109.5 . . ?
H8B C8 H8C 109.5 . . ?
C14 C9 C10 118.9(4) . . ?
C14 C9 P1 123.6(3) . . ?
C10 C9 P1 117.3(3) . . ?
C11 C10 C9 120.2(4) . . ?
C11 C10 H10 119.9 . . ?
C9 C10 H10 119.9 . . ?
C10 C11 C12 120.5(5) . . ?
C10 C11 H11 119.7 . . ?
C12 C11 H11 119.7 . . ?
C13 C12 C11 119.2(4) . . ?
C13 C12 H12 120.4 . . ?
C11 C12 H12 120.4 . . ?
C12 C13 C14 120.9(5) . . ?
C12 C13 H13 119.5 . . ?
C14 C13 H13 119.5 . . ?
C9 C14 C13 120.2(4) . . ?
C9 C14 H14 119.9 . . ?
C13 C14 H14 119.9 . . ?
C20 C15 C16 118.9(4) . . ?
C20 C15 P1 119.8(3) . . ?
C16 C15 P1 121.0(3) . . ?
C17 C16 C15 120.0(4) . . ?
C17 C16 H16 120.0 . . ?
C15 C16 H16 120.0 . . ?
C18 C17 C16 120.4(5) . . ?
C18 C17 H17 119.8 . . ?
C16 C17 H17 119.8 . . ?
C17 C18 C19 120.2(4) . . ?
C17 C18 H18 119.9 . . ?
C19 C18 H18 119.9 . . ?
C20 C19 C18 119.7(5) . . ?
C20 C19 H19 120.1 . . ?
C18 C19 H19 120.1 . . ?
C19 C20 C15 120.7(4) . . ?
C19 C20 H20 119.7 . . ?
C15 C20 H20 119.7 . . ?
C22 C21 C26 119.3(4) . . ?
C22 C21 P1 122.1(3) . . ?
C26 C21 P1 118.5(3) . . ?
C21 C22 C23 120.0(5) . . ?
C21 C22 H22 120.0 . . ?
C23 C22 H22 120.0 . . ?
C24 C23 C22 120.4(5) . . ?
C24 C23 H23 119.8 . . ?
C22 C23 H23 119.8 . . ?
C23 C24 C25 120.3(5) . . ?
C23 C24 H24 119.9 . . ?
C25 C24 H24 119.9 . . ?
C24 C25 C26 119.8(5) . . ?
C24 C25 H25 120.1 . . ?
C26 C25 H25 120.1 . . ?
C21 C26 C25 120.1(5) . . ?
C21 C26 H26 120.0 . . ?
C25 C26 H26 120.0 . . ?
C2 N1 N2 106.3(3) . . ?
C2 N1 Pd1 137.1(3) . . ?
N2 N1 Pd1 116.6(2) . . ?
C4 N2 N1 110.3(3) . . ?
C4 N2 C6 129.5(4) . . ?
N1 N2 C6 119.9(3) . . ?
C6 N3 C7 117.8(4) . . ?
C15 P1 C21 108.18(18) . . ?
C15 P1 C9 101.44(17) . . ?
C21 P1 C9 107.25(18) . . ?
C15 P1 Pd1 116.69(13) . . ?
C21 P1 Pd1 109.19(13) . . ?
C9 P1 Pd1 113.48(12) . . ?
C6 S1 Pd1 101.84(15) . . ?
N1 Pd1 P1 174.49(9) . . ?
N1 Pd1 S1 83.83(9) . . ?
P1 Pd1 S1 91.44(4) . . ?
N1 Pd1 Cl1 99.97(9) . . ?
P1 Pd1 Cl1 84.75(4) . . ?
S1 Pd1 Cl1 176.18(4) . . ?

loop_
_geom_bond_atom_site_label_1
_geom_bond_atom_site_label_2
_geom_bond_distance
_geom_bond_site_symmetry_2
_geom_bond_publ_flag
C1 C2 1.480(7) . ?
C1 H1A 0.9600 . ?
C1 H1B 0.9600 . ?
C1 H1C 0.9600 . ?
C2 N1 1.336(5) . ?
C2 C3 1.400(6) . ?
C3 C4 1.358(7) . ?
C3 H3 0.9300 . ?
C4 N2 1.370(5) . ?
C4 C5 1.502(7) . ?
C5 H5A 0.9600 . ?
C5 H5B 0.9600 . ?
C5 H5C 0.9600 . ?
C6 N3 1.258(6) . ?
C6 N2 1.431(5) . ?
C6 S1 1.741(4) . ?
C7 C8 1.444(9) . ?
C7 N3 1.475(7) . ?
C7 H7A 0.9700 . ?
C7 H7B 0.9700 . ?
C8 H8A 0.9600 . ?
C8 H8B 0.9600 . ?
C8 H8C 0.9600 . ?
C9 C14 1.384(6) . ?
C9 C10 1.390(6) . ?
C9 P1 1.828(4) . ?
C10 C11 1.382(6) . ?
C10 H10 0.9300 . ?
C11 C12 1.383(7) . ?
C11 H11 0.9300 . ?
C12 C13 1.368(8) . ?
C12 H12 0.9300 . ?
C13 C14 1.386(7) . ?
C13 H13 0.9300 . ?
C14 H14 0.9300 . ?
C15 C20 1.387(6) . ?
C15 C16 1.396(5) . ?
C15 P1 1.809(4) . ?
C16 C17 1.384(6) . ?
C16 H16 0.9300 . ?
C17 C18 1.372(7) . ?
C17 H17 0.9300 . ?
C18 C19 1.383(7) . ?
C18 H18 0.9300 . ?
C19 C20 1.382(6) . ?
C19 H19 0.9300 . ?
C20 H20 0.9300 . ?
C21 C22 1.376(6) . ?
C21 C26 1.382(6) . ?
C21 P1 1.822(4) . ?
C22 C23 1.398(7) . ?
C22 H22 0.9300 . ?
C23 C24 1.366(8) . ?
C23 H23 0.9300 . ?
C24 C25 1.366(9) . ?
C24 H24 0.9300 . ?
C25 C26 1.406(7) . ?
C25 H25 0.9300 . ?
C26 H26 0.9300 . ?
N1 N2 1.381(5) . ?
N1 Pd1 2.121(3) . ?
P1 Pd1 2.2482(10) . ?
S1 Pd1 2.2542(11) . ?
Cl1 Pd1 2.3376(11) . ?

loop_
_geom_hbond_atom_site_label_D
_geom_hbond_atom_site_label_H
_geom_hbond_atom_site_label_A
_geom_hbond_distance_DH
_geom_hbond_distance_HA
_geom_hbond_distance_DA
_geom_hbond_angle_DHA
_geom_hbond_site_symmetry_A
C1 H1A Cl1 0.96 2.74 3.285(5) 116.9 .
C16 H16 Cl1 0.93 2.79 3.353(4) 120.3 .
C1 H1A Cl1 0.96 2.74 3.285(5) 116.9 .
C16 H16 Cl1 0.93 2.79 3.353(4) 120.3 .

loop_
_geom_torsion_atom_site_label_1
_geom_torsion_atom_site_label_2
_geom_torsion_atom_site_label_3
_geom_torsion_atom_site_label_4
_geom_torsion
_geom_torsion_site_symmetry_1
_geom_torsion_site_symmetry_2
_geom_torsion_site_symmetry_3
_geom_torsion_site_symmetry_4
_geom_torsion_publ_flag
N1 C2 C3 C4 0.5(5) . . . . ?
C1 C2 C3 C4 -179.4(5) . . . . ?
C2 C3 C4 N2 0.1(5) . . . . ?
C2 C3 C4 C5 -180.0(5) . . . . ?
C14 C9 C10 C11 0.2(7) . . . . ?
P1 C9 C10 C11 -174.1(4) . . . . ?
C9 C10 C11 C12 -0.5(8) . . . . ?
C10 C11 C12 C13 0.8(8) . . . . ?
C11 C12 C13 C14 -0.8(8) . . . . ?
C10 C9 C14 C13 -0.2(6) . . . . ?
P1 C9 C14 C13 173.7(4) . . . . ?
C12 C13 C14 C9 0.5(7) . . . . ?
C20 C15 C16 C17 -0.8(6) . . . . ?
P1 C15 C16 C17 -175.1(3) . . . . ?
C15 C16 C17 C18 -0.8(7) . . . . ?
C16 C17 C18 C19 0.8(7) . . . . ?
C17 C18 C19 C20 0.7(7) . . . . ?
C18 C19 C20 C15 -2.3(7) . . . . ?
C16 C15 C20 C19 2.4(6) . . . . ?
P1 C15 C20 C19 176.7(4) . . . . ?
C26 C21 C22 C23 2.8(7) . . . . ?
P1 C21 C22 C23 178.9(4) . . . . ?
C21 C22 C23 C24 -0.8(8) . . . . ?
C22 C23 C24 C25 -0.2(9) . . . . ?
C23 C24 C25 C26 -0.8(9) . . . . ?
C22 C21 C26 C25 -3.7(8) . . . . ?
P1 C21 C26 C25 180.0(4) . . . . ?
C24 C25 C26 C21 2.8(9) . . . . ?
C3 C2 N1 N2 -0.9(5) . . . . ?
C1 C2 N1 N2 179.0(4) . . . . ?
C3 C2 N1 Pd1 -180.0(3) . . . . ?
C1 C2 N1 Pd1 -0.1(7) . . . . ?
C3 C4 N2 N1 -0.7(5) . . . . ?
C5 C4 N2 N1 179.4(5) . . . . ?
C3 C4 N2 C6 172.6(4) . . . . ?
C5 C4 N2 C6 -7.4(8) . . . . ?
C2 N1 N2 C4 1.0(5) . . . . ?
Pd1 N1 N2 C4 -179.7(3) . . . . ?
C2 N1 N2 C6 -173.0(4) . . . . ?
Pd1 N1 N2 C6 6.3(5) . . . . ?
N3 C6 N2 C4 -7.8(8) . . . . ?
S1 C6 N2 C4 172.5(4) . . . . ?
N3 C6 N2 N1 164.9(5) . . . . ?
S1 C6 N2 N1 -14.8(5) . . . . ?
N2 C6 N3 C7 -178.5(5) . . . . ?
S1 C6 N3 C7 1.2(9) . . . . ?
C8 C7 N3 C6 165.8(7) . . . . ?
C20 C15 P1 C21 63.1(4) . . . . ?
C16 C15 P1 C21 -122.6(3) . . . . ?
C20 C15 P1 C9 -49.5(4) . . . . ?
C16 C15 P1 C9 124.8(3) . . . . ?
C20 C15 P1 Pd1 -173.3(3) . . . . ?
C16 C15 P1 Pd1 0.9(4) . . . . ?
C22 C21 P1 C15 4.6(4) . . . . ?
C26 C21 P1 C15 -179.2(4) . . . . ?
C22 C21 P1 C9 113.3(4) . . . . ?
C26 C21 P1 C9 -70.5(4) . . . . ?
C22 C21 P1 Pd1 -123.3(3) . . . . ?
C26 C21 P1 Pd1 52.8(4) . . . . ?
C14 C9 P1 C15 142.2(3) . . . . ?
C10 C9 P1 C15 -43.8(4) . . . . ?
C14 C9 P1 C21 28.8(4) . . . . ?
C10 C9 P1 C21 -157.1(3) . . . . ?
C14 C9 P1 Pd1 -91.8(3) . . . . ?
C10 C9 P1 Pd1 82.2(3) . . . . ?
N3 C6 S1 Pd1 -165.1(5) . . . . ?
N2 C6 S1 Pd1 14.6(4) . . . . ?
